data_7020027
loop_
_publ_author_name
'Romero, Mar\'ia J'
'Pedrido, Rosa'
'Gonz\'alez-Noya, Ana M'
'Maneiro, Marcelino'
'Fern\'andez-Garc\'ia, M Isabel'
'Zaragoza, Guillermo'
'Bermejo, Manuel R.'

_publ_section_title
;
 Versatile coordination behaviour of an asymmetric half-salen ligand
 bearing a dansyl fluorophore.
;
_journal_issue 35
_journal_name_full 'Dalton transactions (Cambridge, England : 2003)'
_journal_page_first 10832
_journal_page_last 10844
_journal_paper_doi 10.1039/c2dt31093g
_journal_volume 41
_journal_year 2012
_chemical_compound_source 'synthesis as described'
_chemical_formula_moiety 'C25 H23 N3 O3 S '
_chemical_formula_sum 'C25 H23 N3 O3 S'
_chemical_formula_weight 445.53
_chemical_name_systematic
;
?
;
_space_group_IT_number 2
_symmetry_cell_setting triclinic
_symmetry_Int_Tables_number 2
_symmetry_space_group_name_Hall '-P 1'
_symmetry_space_group_name_H-M 'P -1'
_atom_sites_solution_hydrogens geom
_atom_sites_solution_primary direct
_atom_sites_solution_secondary difmap
_audit_conform_dict_location ftp://ftp.iucr.org/pub/cif_core.dic
_audit_conform_dict_name cif_core.dic
_audit_conform_dict_version 2.4
_audit_creation_date 2012-02-24T15:20:46-00:00
_audit_creation_method 'WinGX routine CIF_UPDATE'
_cell_angle_alpha 75.654(13)
_cell_angle_beta 78.072(8)
_cell_angle_gamma 77.710(19)
_cell_formula_units_Z 4
_cell_length_a 11.5395(18)
_cell_length_b 14.248(3)
_cell_length_c 14.5284(17)
_cell_measurement_reflns_used 23
_cell_measurement_temperature 293(2)
_cell_measurement_theta_max 42.11
_cell_measurement_theta_min 18.59
_cell_measurement_wavelength 1.5418
_cell_volume 2231.1(7)
_computing_cell_refinement 'CAD4 Express (Enraf Nonius, 1994)'
_computing_data_collection 'CAD4 Express (Enraf Nonius, 1994)'
_computing_data_reduction 'XCAD4 (Harms & Wocadlo, 1995)'
_computing_molecular_graphics 'Ortep-3 for Windows (Farrugia, 1997)'
_computing_publication_material 'WinGX publication routines (Farrugia, 1999)'
_computing_structure_refinement 'SHELXL-97 (Sheldrick, 2008)'
_computing_structure_solution 'SIR-97 (Giacovazzo et all, 1999)'
_diffrn_ambient_temperature 293(2)
_diffrn_detector 'scintillation LiI'
_diffrn_detector_dtime 1.195
_diffrn_measured_fraction_theta_full 0.998
_diffrn_measured_fraction_theta_max 0.998
_diffrn_measurement_device '\k-geometry diffractometer'
_diffrn_measurement_device_type 'Enraf Nonius TurboCAD4'
_diffrn_measurement_method 'non-profiled omega/2theta scans'
_diffrn_orient_matrix_type
;
x-axis points to radiation source
the matrix is specified in reciprocal space
;
_diffrn_orient_matrix_UB_11 0.030434
_diffrn_orient_matrix_UB_12 -0.070997
_diffrn_orient_matrix_UB_13 -0.000953
_diffrn_orient_matrix_UB_21 -0.079407
_diffrn_orient_matrix_UB_22 -0.006297
_diffrn_orient_matrix_UB_23 -0.013097
_diffrn_orient_matrix_UB_31 0.029165
_diffrn_orient_matrix_UB_32 0.018076
_diffrn_orient_matrix_UB_33 -0.070803
_diffrn_radiation_monochromator graphite
_diffrn_radiation_probe x-ray
_diffrn_radiation_type CuK\a
_diffrn_radiation_wavelength 1.5418
_diffrn_reflns_av_R_equivalents 0.0682
_diffrn_reflns_av_unetI/netI 0.0555
_diffrn_reflns_limit_h_max 13
_diffrn_reflns_limit_h_min -14
_diffrn_reflns_limit_k_max 17
_diffrn_reflns_limit_k_min -17
_diffrn_reflns_limit_l_max 0
_diffrn_reflns_limit_l_min -18
_diffrn_reflns_number 9254
_diffrn_reflns_theta_full 72.93
_diffrn_reflns_theta_max 72.93
_diffrn_reflns_theta_min 3.18
_diffrn_source 'Enraf Nonius FR590'
_diffrn_standards_decay_% 1
_diffrn_standards_interval_time 120
_diffrn_standards_number 3
_exptl_absorpt_coefficient_mu 1.553
_exptl_absorpt_correction_T_max 0.8792
_exptl_absorpt_correction_T_min 0.7824
_exptl_absorpt_correction_type psi-scan
_exptl_absorpt_process_details
;
North A.C.T., Phillips D.C. & Mathews F.S. (1968) Acta. Cryst. A24, 351
Number of psi-scan sets used was 6
Theta correction was applied.
Averaged transmission function was used.
Fourier smoothing - Window value 1
;
_exptl_crystal_colour yellow
_exptl_crystal_density_diffrn 1.326
_exptl_crystal_density_method 'not measured'
_exptl_crystal_description prism
_exptl_crystal_F_000 936
_exptl_crystal_size_max 0.48
_exptl_crystal_size_mid 0.2
_exptl_crystal_size_min 0.08
_refine_diff_density_max 0.21
_refine_diff_density_min -0.763
_refine_diff_density_rms 0.063
_refine_ls_extinction_method none
_refine_ls_goodness_of_fit_ref 1.028
_refine_ls_hydrogen_treatment mixed
_refine_ls_matrix_type full
_refine_ls_number_parameters 589
_refine_ls_number_reflns 8886
_refine_ls_number_restraints 4
_refine_ls_restrained_S_all 1.029
_refine_ls_R_factor_all 0.1078
_refine_ls_R_factor_gt 0.051
_refine_ls_shift/su_max 0.001
_refine_ls_shift/su_mean 0
_refine_ls_structure_factor_coef Fsqd
_refine_ls_weighting_details 'calc w=1/[\s^2^(Fo^2^)+(0.0954P)^2^+0.0656P] where P=(Fo^2^+2Fc^2^)/3'
_refine_ls_weighting_scheme calc
_refine_ls_wR_factor_gt 0.1338
_refine_ls_wR_factor_ref 0.1566
_reflns_number_gt 5768
_reflns_number_total 8886
_reflns_threshold_expression >2\s(I)
_cod_data_source_file c2dt31093g.txt
_cod_data_source_block 2003be15
_cod_original_cell_volume 2231.1(6)
_cod_original_formula_sum 'C25 H23 N3 O3 S '
_cod_database_code 7020027
_diffrn_standards_decay_corr_max 1.049
_diffrn_standards_decay_corr_min 0.977

loop_
_symmetry_equiv_pos_as_xyz
'x, y, z'
'-x, -y, -z'

loop_
_atom_site_label
_atom_site_type_symbol
_atom_site_fract_x
_atom_site_fract_y
_atom_site_fract_z
_atom_site_U_iso_or_equiv
_atom_site_adp_type
_atom_site_occupancy
_atom_site_symmetry_multiplicity
_atom_site_calc_flag
_atom_site_refinement_flags
O1 O 0.58343(15) 0.13955(13) 0.22570(14) 0.0499(4) Uani 1 1 d D
H1O H 0.636(3) 0.172(2) 0.183(2) 0.075 Uiso 1 1 d D
C1 C 0.4740(2) 0.19906(18) 0.22895(18) 0.0417(5) Uani 1 1 d .
C2 C 0.3781(3) 0.1673(2) 0.2950(2) 0.0548(7) Uani 1 1 d .
H2 H 0.3893 0.1071 0.3382 0.066 Uiso 1 1 calc R
C3 C 0.2659(3) 0.2250(2) 0.2968(2) 0.0624(8) Uani 1 1 d .
H3 H 0.2016 0.2029 0.3409 0.075 Uiso 1 1 calc R
C4 C 0.2472(2) 0.3149(2) 0.2343(3) 0.0622(8) Uani 1 1 d .
H4 H 0.171 0.3532 0.2363 0.075 Uiso 1 1 calc R
C5 C 0.3421(2) 0.3473(2) 0.1693(2) 0.0523(7) Uani 1 1 d .
H5 H 0.3298 0.4081 0.1272 0.063 Uiso 1 1 calc R
C6 C 0.4572(2) 0.29063(18) 0.16507(18) 0.0406(5) Uani 1 1 d .
C7 C 0.5528(2) 0.32562(19) 0.09204(18) 0.0428(5) Uani 1 1 d .
H7 H 0.5359 0.387 0.0519 0.051 Uiso 1 1 calc R
N1 N 0.66011(17) 0.27672(15) 0.07917(14) 0.0391(4) Uani 1 1 d .
C8 C 0.7400(2) 0.31617(18) -0.00231(17) 0.0395(5) Uani 1 1 d .
C9 C 0.7029(2) 0.3526(2) -0.09143(19) 0.0525(7) Uani 1 1 d .
H9 H 0.6262 0.3475 -0.0983 0.063 Uiso 1 1 calc R
C10 C 0.7776(3) 0.3963(2) -0.1699(2) 0.0594(7) Uani 1 1 d .
H10 H 0.751 0.4216 -0.2288 0.071 Uiso 1 1 calc R
C11 C 0.8912(3) 0.4022(2) -0.1604(2) 0.0586(7) Uani 1 1 d .
H11 H 0.9407 0.4342 -0.2123 0.07 Uiso 1 1 calc R
C12 C 0.9334(3) 0.3606(2) -0.0734(2) 0.0513(6) Uani 1 1 d .
H12 H 1.0121 0.3619 -0.0685 0.062 Uiso 1 1 calc R
C13 C 0.8579(2) 0.31734(17) 0.00578(18) 0.0393(5) Uani 1 1 d .
N2 N 0.90107(18) 0.27657(15) 0.09498(15) 0.0423(5) Uani 1 1 d D
H2N H 0.874(2) 0.2270(16) 0.1322(18) 0.051 Uiso 1 1 d D
S1 S 0.92205(6) 0.35090(5) 0.15744(5) 0.04699(17) Uani 1 1 d .
O2 O 0.95885(17) 0.28884(15) 0.24389(15) 0.0590(5) Uani 1 1 d .
O3 O 0.99984(17) 0.41440(15) 0.09585(16) 0.0610(5) Uani 1 1 d .
C14 C 0.7803(2) 0.42490(18) 0.18490(18) 0.0437(6) Uani 1 1 d .
C15 C 0.7624(3) 0.5170(2) 0.1253(2) 0.0513(6) Uani 1 1 d .
H15 H 0.8232 0.5371 0.0759 0.062 Uiso 1 1 calc R
C16 C 0.6516(3) 0.5802(2) 0.1399(2) 0.0560(7) Uani 1 1 d .
H16 H 0.6387 0.6418 0.0991 0.067 Uiso 1 1 calc R
C17 C 0.5635(3) 0.55175(19) 0.21323(19) 0.0500(6) Uani 1 1 d .
H17 H 0.4915 0.595 0.2225 0.06 Uiso 1 1 calc R
C18 C 0.5783(2) 0.45772(18) 0.27619(17) 0.0410(5) Uani 1 1 d .
C23 C 0.6886(2) 0.39037(18) 0.26013(17) 0.0416(5) Uani 1 1 d .
C19 C 0.4837(2) 0.4281(2) 0.35200(18) 0.0455(6) Uani 1 1 d .
C20 C 0.4977(3) 0.3318(2) 0.40326(19) 0.0528(7) Uani 1 1 d .
H20 H 0.436 0.3108 0.4512 0.063 Uiso 1 1 calc R
C21 C 0.6034(3) 0.2658(2) 0.3839(2) 0.0541(7) Uani 1 1 d .
H21 H 0.6097 0.2011 0.4186 0.065 Uiso 1 1 calc R
C22 C 0.6968(3) 0.29312(19) 0.31629(19) 0.0495(6) Uani 1 1 d .
H22 H 0.7668 0.2478 0.3066 0.059 Uiso 1 1 calc R
N3 N 0.3773(2) 0.49702(17) 0.36765(17) 0.0532(6) Uani 1 1 d .
C24 C 0.2699(3) 0.4562(3) 0.4152(3) 0.0727(9) Uani 1 1 d .
H24A H 0.2034 0.5087 0.4225 0.109 Uiso 1 1 calc R
H24B H 0.2825 0.4169 0.4775 0.109 Uiso 1 1 calc R
H24C H 0.2529 0.416 0.3772 0.109 Uiso 1 1 calc R
C25 C 0.3883(4) 0.5770(3) 0.4098(3) 0.0782(10) Uani 1 1 d .
H25A H 0.3119 0.6195 0.4178 0.117 Uiso 1 1 calc R
H25B H 0.4467 0.6139 0.368 0.117 Uiso 1 1 calc R
H25C H 0.4136 0.5503 0.4714 0.117 Uiso 1 1 calc R
O4 O 0.14550(17) -0.07970(14) 0.79811(17) 0.0563(5) Uani 1 1 d D
H4O H 0.190(3) -0.051(2) 0.821(3) 0.084 Uiso 1 1 d D
C26 C 0.0385(2) -0.01739(19) 0.79183(19) 0.0456(6) Uani 1 1 d .
C27 C -0.0499(3) -0.0451(2) 0.7573(2) 0.0592(7) Uani 1 1 d .
H27 H -0.0361 -0.1054 0.7394 0.071 Uiso 1 1 calc R
C28 C -0.1573(3) 0.0167(3) 0.7496(3) 0.0686(9) Uani 1 1 d .
H28 H -0.2167 -0.0024 0.7272 0.082 Uiso 1 1 calc R
C29 C -0.1793(3) 0.1070(3) 0.7744(3) 0.0730(10) Uani 1 1 d .
H29 H -0.2519 0.1491 0.7671 0.088 Uiso 1 1 calc R
C30 C -0.0931(3) 0.1340(2) 0.8099(3) 0.0646(8) Uani 1 1 d .
H30 H -0.1086 0.1942 0.8282 0.078 Uiso 1 1 calc R
C31 C 0.0178(2) 0.07265(19) 0.8191(2) 0.0475(6) Uani 1 1 d .
C32 C 0.1067(2) 0.1032(2) 0.8576(2) 0.0497(6) Uani 1 1 d .
H32 H 0.0857 0.1614 0.8799 0.06 Uiso 1 1 calc R
N4 N 0.21252(18) 0.05408(16) 0.86241(16) 0.0445(5) Uani 1 1 d .
C33 C 0.2896(2) 0.08609(19) 0.90849(18) 0.0451(6) Uani 1 1 d .
C34 C 0.2490(3) 0.1151(2) 0.9960(2) 0.0634(8) Uani 1 1 d .
H34 H 0.169 0.1153 1.0246 0.076 Uiso 1 1 calc R
C35 C 0.3262(4) 0.1435(3) 1.0409(2) 0.0706(9) Uani 1 1 d .
H35 H 0.298 0.1631 1.0991 0.085 Uiso 1 1 calc R
C36 C 0.4454(3) 0.1428(2) 0.9994(2) 0.0667(9) Uani 1 1 d .
H36 H 0.4974 0.1622 1.0294 0.08 Uiso 1 1 calc R
C37 C 0.4868(3) 0.1134(2) 0.9136(2) 0.0531(7) Uani 1 1 d .
H37 H 0.5673 0.112 0.8861 0.064 Uiso 1 1 calc R
C38 C 0.4097(2) 0.08583(17) 0.86754(17) 0.0408(5) Uani 1 1 d .
N5 N 0.45797(19) 0.05534(15) 0.77804(15) 0.0425(5) Uani 1 1 d D
H5N H 0.435(2) 0.0071(16) 0.770(2) 0.051 Uiso 1 1 d D
S2 S 0.48141(5) 0.13831(5) 0.67957(5) 0.04627(17) Uani 1 1 d .
O5 O 0.53939(17) 0.20784(14) 0.70109(16) 0.0607(5) Uani 1 1 d .
O6 O 0.54085(18) 0.08612(16) 0.60603(15) 0.0644(6) Uani 1 1 d .
C39 C 0.3366(2) 0.20130(19) 0.65532(17) 0.0432(6) Uani 1 1 d .
C40 C 0.2964(2) 0.2857(2) 0.68834(19) 0.0497(6) Uani 1 1 d .
H40 H 0.3471 0.3098 0.7155 0.06 Uiso 1 1 calc R
C41 C 0.1786(3) 0.3369(2) 0.6819(2) 0.0585(7) Uani 1 1 d .
H41 H 0.1506 0.3931 0.7071 0.07 Uiso 1 1 calc R
C42 C 0.1063(2) 0.3040(2) 0.6389(2) 0.0540(7) Uani 1 1 d .
H42 H 0.0285 0.3379 0.6353 0.065 Uiso 1 1 calc R
C43 C 0.1466(2) 0.2187(2) 0.59904(17) 0.0449(6) Uani 1 1 d .
C44 C 0.0701(2) 0.1864(2) 0.55167(19) 0.0513(6) Uani 1 1 d .
C45 C 0.1062(3) 0.0961(3) 0.5274(2) 0.0646(8) Uani 1 1 d .
H45 H 0.0554 0.0722 0.5001 0.078 Uiso 1 1 calc R
C46 C 0.2182(3) 0.0396(2) 0.5432(2) 0.0690(9) Uani 1 1 d .
H46 H 0.2398 -0.0215 0.5268 0.083 Uiso 1 1 calc R
C47 C 0.2955(3) 0.0713(2) 0.5814(2) 0.0583(7) Uani 1 1 d .
H47 H 0.3707 0.0334 0.5884 0.07 Uiso 1 1 calc R
C48 C 0.2628(2) 0.16254(19) 0.61131(17) 0.0419(5) Uani 1 1 d .
N6 N -0.0398(2) 0.2486(2) 0.53282(18) 0.0631(7) Uani 1 1 d .
C49 C -0.0263(3) 0.3404(3) 0.4615(2) 0.0743(10) Uani 1 1 d .
H49A H -0.1043 0.3781 0.4529 0.111 Uiso 1 1 calc R
H49B H 0.0158 0.3253 0.4012 0.111 Uiso 1 1 calc R
H49C H 0.0184 0.3777 0.4836 0.111 Uiso 1 1 calc R
C50 C -0.1293(3) 0.2013(3) 0.5122(3) 0.0879(12) Uani 1 1 d .
H50A H -0.1999 0.2491 0.5001 0.132 Uiso 1 1 calc R
H50B H -0.1501 0.15 0.5663 0.132 Uiso 1 1 calc R
H50C H -0.0968 0.1736 0.4564 0.132 Uiso 1 1 calc R

loop_
_atom_site_aniso_label
_atom_site_aniso_U_11
_atom_site_aniso_U_22
_atom_site_aniso_U_33
_atom_site_aniso_U_23
_atom_site_aniso_U_13
_atom_site_aniso_U_12
O1 0.0395(9) 0.0444(10) 0.0607(12) -0.0062(9) -0.0045(8) -0.0061(8)
C1 0.0375(12) 0.0443(13) 0.0465(13) -0.0154(11) -0.0063(10) -0.0078(10)
C2 0.0539(16) 0.0539(16) 0.0553(16) -0.0139(13) 0.0044(13) -0.0164(13)
C3 0.0434(15) 0.072(2) 0.073(2) -0.0282(17) 0.0126(14) -0.0192(14)
C4 0.0352(13) 0.074(2) 0.079(2) -0.0296(18) 0.0005(13) -0.0061(13)
C5 0.0411(13) 0.0542(15) 0.0623(17) -0.0191(14) -0.0107(12) 0.0007(12)
C6 0.0329(11) 0.0464(13) 0.0454(13) -0.0166(11) -0.0054(10) -0.0059(10)
C7 0.0409(13) 0.0435(13) 0.0441(13) -0.0082(11) -0.0096(10) -0.0064(10)
N1 0.0320(9) 0.0473(11) 0.0381(10) -0.0061(9) -0.0075(8) -0.0087(8)
C8 0.0374(12) 0.0413(12) 0.0381(12) -0.0072(10) -0.0056(9) -0.0049(10)
C9 0.0473(14) 0.0644(17) 0.0430(14) -0.0075(13) -0.0136(11) -0.0019(13)
C10 0.0657(18) 0.0626(18) 0.0407(14) -0.0008(13) -0.0094(13) -0.0023(14)
C11 0.0682(19) 0.0548(16) 0.0428(15) -0.0046(12) 0.0089(13) -0.0127(14)
C12 0.0496(14) 0.0544(16) 0.0484(15) -0.0116(12) 0.0022(12) -0.0150(12)
C13 0.0373(12) 0.0388(12) 0.0407(12) -0.0080(10) -0.0053(9) -0.0055(9)
N2 0.0415(11) 0.0420(11) 0.0447(12) -0.0018(9) -0.0124(9) -0.0133(9)
S1 0.0419(3) 0.0539(4) 0.0507(4) -0.0057(3) -0.0167(3) -0.0174(3)
O2 0.0543(11) 0.0700(13) 0.0574(12) -0.0031(10) -0.0320(9) -0.0105(10)
O3 0.0514(11) 0.0638(12) 0.0734(14) -0.0076(11) -0.0104(10) -0.0301(10)
C14 0.0507(14) 0.0438(13) 0.0430(13) -0.0076(11) -0.0160(11) -0.0159(11)
C15 0.0580(16) 0.0486(15) 0.0475(15) -0.0014(12) -0.0103(12) -0.0186(12)
C16 0.0719(19) 0.0437(15) 0.0482(15) 0.0056(12) -0.0143(13) -0.0145(13)
C17 0.0601(16) 0.0433(14) 0.0457(14) -0.0027(11) -0.0167(12) -0.0072(12)
C18 0.0537(14) 0.0417(13) 0.0322(11) -0.0058(10) -0.0154(10) -0.0124(11)
C23 0.0521(14) 0.0423(13) 0.0358(12) -0.0057(10) -0.0166(10) -0.0136(11)
C19 0.0572(15) 0.0505(14) 0.0343(12) -0.0100(11) -0.0140(11) -0.0136(12)
C20 0.0667(18) 0.0543(16) 0.0365(13) 0.0000(12) -0.0060(12) -0.0219(14)
C21 0.0697(18) 0.0429(14) 0.0467(15) 0.0054(12) -0.0157(13) -0.0141(13)
C22 0.0574(16) 0.0434(14) 0.0462(14) -0.0002(11) -0.0173(12) -0.0079(12)
N3 0.0599(14) 0.0545(13) 0.0452(12) -0.0123(10) -0.0040(10) -0.0124(11)
C24 0.066(2) 0.088(2) 0.060(2) -0.0160(18) 0.0071(16) -0.0208(18)
C25 0.095(3) 0.063(2) 0.079(2) -0.0313(18) 0.001(2) -0.0157(19)
O4 0.0440(10) 0.0443(10) 0.0823(15) -0.0133(10) -0.0177(10) -0.0042(8)
C26 0.0362(12) 0.0449(14) 0.0514(15) -0.0020(11) -0.0060(11) -0.0089(10)
C27 0.0510(16) 0.0605(18) 0.0676(19) -0.0053(15) -0.0148(14) -0.0174(14)
C28 0.0481(16) 0.078(2) 0.079(2) 0.0025(18) -0.0198(15) -0.0222(15)
C29 0.0356(15) 0.078(2) 0.095(3) -0.002(2) -0.0115(15) -0.0052(14)
C30 0.0400(14) 0.0610(18) 0.087(2) -0.0156(17) -0.0034(14) -0.0027(13)
C31 0.0366(12) 0.0468(14) 0.0530(15) -0.0036(12) -0.0010(11) -0.0078(11)
C32 0.0441(14) 0.0465(14) 0.0580(16) -0.0140(12) -0.0008(12) -0.0101(11)
N4 0.0396(11) 0.0480(12) 0.0452(12) -0.0069(9) -0.0049(9) -0.0115(9)
C33 0.0529(14) 0.0434(13) 0.0403(13) -0.0060(11) -0.0078(11) -0.0143(11)
C34 0.0701(19) 0.075(2) 0.0460(16) -0.0180(15) 0.0023(14) -0.0209(16)
C35 0.103(3) 0.072(2) 0.0451(16) -0.0189(15) -0.0152(17) -0.0222(19)
C36 0.094(3) 0.064(2) 0.0559(18) -0.0132(15) -0.0314(17) -0.0239(18)
C37 0.0588(16) 0.0522(15) 0.0530(16) -0.0038(12) -0.0227(13) -0.0155(13)
C38 0.0495(13) 0.0348(12) 0.0388(12) -0.0023(10) -0.0132(10) -0.0097(10)
N5 0.0422(11) 0.0434(11) 0.0428(11) -0.0060(9) -0.0097(9) -0.0105(9)
S2 0.0355(3) 0.0542(4) 0.0454(3) -0.0007(3) -0.0049(2) -0.0128(3)
O5 0.0482(10) 0.0596(12) 0.0746(14) 0.0060(10) -0.0166(10) -0.0270(9)
O6 0.0510(11) 0.0775(14) 0.0519(12) -0.0112(11) 0.0092(9) -0.0032(10)
C39 0.0408(12) 0.0510(14) 0.0353(12) -0.0026(11) -0.0066(10) -0.0094(11)
C40 0.0491(14) 0.0575(16) 0.0463(14) -0.0139(12) -0.0091(11) -0.0126(12)
C41 0.0536(16) 0.0671(19) 0.0585(17) -0.0296(15) -0.0074(13) -0.0007(14)
C42 0.0427(14) 0.0736(19) 0.0455(15) -0.0214(14) -0.0095(11) 0.0025(13)
C43 0.0422(13) 0.0591(16) 0.0328(12) -0.0088(11) -0.0052(10) -0.0092(11)
C44 0.0451(14) 0.0728(18) 0.0355(13) -0.0091(12) -0.0061(10) -0.0123(13)
C45 0.069(2) 0.077(2) 0.0583(18) -0.0195(16) -0.0202(15) -0.0213(17)
C46 0.085(2) 0.0612(19) 0.070(2) -0.0183(16) -0.0264(18) -0.0138(17)
C47 0.0654(18) 0.0523(16) 0.0581(18) -0.0107(13) -0.0191(14) -0.0041(14)
C48 0.0414(12) 0.0499(14) 0.0328(12) -0.0055(10) -0.0044(9) -0.0099(11)
N6 0.0465(13) 0.098(2) 0.0491(14) -0.0209(14) -0.0158(11) -0.0085(13)
C49 0.066(2) 0.093(3) 0.059(2) -0.0189(18) -0.0222(16) 0.0119(18)
C50 0.059(2) 0.142(4) 0.078(2) -0.034(3) -0.0257(18) -0.022(2)

loop_
_atom_type_symbol
_atom_type_description
_atom_type_scat_dispersion_real
_atom_type_scat_dispersion_imag
_atom_type_scat_source
C C 0.0181 0.0091 'International Tables Vol C Tables 4.2.6.8 and 6.1.1.4'
H H 0 0 'International Tables Vol C Tables 4.2.6.8 and 6.1.1.4'
N N 0.0311 0.018 'International Tables Vol C Tables 4.2.6.8 and 6.1.1.4'
O O 0.0492 0.0322 'International Tables Vol C Tables 4.2.6.8 and 6.1.1.4'
S S 0.3331 0.5567 'International Tables Vol C Tables 4.2.6.8 and 6.1.1.4'

loop_
_geom_angle_atom_site_label_1
_geom_angle_atom_site_label_2
_geom_angle_atom_site_label_3
_geom_angle
C1 O1 H1O 108(2)
O1 C1 C2 119.1(2)
O1 C1 C6 121.0(2)
C2 C1 C6 119.9(2)
C3 C2 C1 119.8(3)
C3 C2 H2 120.1
C1 C2 H2 120.1
C2 C3 C4 121.2(3)
C2 C3 H3 119.4
C4 C3 H3 119.4
C5 C4 C3 119.3(3)
C5 C4 H4 120.4
C3 C4 H4 120.4
C4 C5 C6 121.2(3)
C4 C5 H5 119.4
C6 C5 H5 119.4
C5 C6 C1 118.6(2)
C5 C6 C7 119.0(2)
C1 C6 C7 122.3(2)
N1 C7 C6 123.8(2)
N1 C7 H7 118.1
C6 C7 H7 118.1
C7 N1 C8 116.8(2)
C9 C8 C13 119.1(2)
C9 C8 N1 120.8(2)
C13 C8 N1 120.1(2)
C10 C9 C8 121.2(3)
C10 C9 H9 119.4
C8 C9 H9 119.4
C11 C10 C9 119.4(3)
C11 C10 H10 120.3
C9 C10 H10 120.3
C10 C11 C12 120.5(3)
C10 C11 H11 119.7
C12 C11 H11 119.7
C13 C12 C11 120.0(3)
C13 C12 H12 120
C11 C12 H12 120
C12 C13 C8 119.5(2)
C12 C13 N2 119.7(2)
C8 C13 N2 120.8(2)
C13 N2 S1 118.98(17)
C13 N2 H2N 119(2)
S1 N2 H2N 111(2)
O3 S1 O2 119.22(12)
O3 S1 N2 107.55(12)
O2 S1 N2 105.58(12)
O3 S1 C14 107.29(13)
O2 S1 C14 110.06(13)
N2 S1 C14 106.45(11)
C15 C14 C23 122.0(3)
C15 C14 S1 115.4(2)
C23 C14 S1 122.56(19)
C14 C15 C16 119.6(3)
C14 C15 H15 120.2
C16 C15 H15 120.2
C17 C16 C15 120.3(3)
C17 C16 H16 119.9
C15 C16 H16 119.9
C16 C17 C18 121.9(3)
C16 C17 H17 119.1
C18 C17 H17 119.1
C17 C18 C19 121.2(2)
C17 C18 C23 118.8(2)
C19 C18 C23 120.0(2)
C22 C23 C14 124.4(2)
C22 C23 C18 118.2(2)
C14 C23 C18 117.3(2)
C20 C19 N3 122.8(3)
C20 C19 C18 118.5(3)
N3 C19 C18 118.6(2)
C19 C20 C21 120.8(3)
C19 C20 H20 119.6
C21 C20 H20 119.6
C22 C21 C20 122.0(3)
C22 C21 H21 119
C20 C21 H21 119
C21 C22 C23 120.4(3)
C21 C22 H22 119.8
C23 C22 H22 119.8
C19 N3 C24 116.0(2)
C19 N3 C25 115.7(2)
C24 N3 C25 110.6(3)
N3 C24 H24A 109.5
N3 C24 H24B 109.5
H24A C24 H24B 109.5
N3 C24 H24C 109.5
H24A C24 H24C 109.5
H24B C24 H24C 109.5
N3 C25 H25A 109.5
N3 C25 H25B 109.5
H25A C25 H25B 109.5
N3 C25 H25C 109.5
H25A C25 H25C 109.5
H25B C25 H25C 109.5
C26 O4 H4O 107(2)
O4 C26 C27 118.8(3)
O4 C26 C31 120.9(2)
C27 C26 C31 120.3(3)
C28 C27 C26 119.6(3)
C28 C27 H27 120.2
C26 C27 H27 120.2
C27 C28 C29 121.2(3)
C27 C28 H28 119.4
C29 C28 H28 119.4
C30 C29 C28 119.4(3)
C30 C29 H29 120.3
C28 C29 H29 120.3
C29 C30 C31 121.1(3)
C29 C30 H30 119.4
C31 C30 H30 119.4
C26 C31 C30 118.3(3)
C26 C31 C32 122.0(2)
C30 C31 C32 119.7(3)
N4 C32 C31 123.1(3)
N4 C32 H32 118.4
C31 C32 H32 118.4
C32 N4 C33 118.7(2)
C38 C33 C34 118.5(3)
C38 C33 N4 119.8(2)
C34 C33 N4 121.6(3)
C35 C34 C33 120.7(3)
C35 C34 H34 119.6
C33 C34 H34 119.6
C34 C35 C36 120.1(3)
C34 C35 H35 120
C36 C35 H35 120
C37 C36 C35 119.7(3)
C37 C36 H36 120.1
C35 C36 H36 120.1
C36 C37 C38 120.5(3)
C36 C37 H37 119.7
C38 C37 H37 119.7
C37 C38 C33 120.4(2)
C37 C38 N5 118.2(2)
C33 C38 N5 121.4(2)
C38 N5 S2 119.35(17)
C38 N5 H5N 117(2)
S2 N5 H5N 114(2)
O6 S2 O5 119.18(13)
O6 S2 N5 106.30(12)
O5 S2 N5 107.21(12)
O6 S2 C39 110.62(13)
O5 S2 C39 106.82(12)
N5 S2 C39 105.95(11)
C40 C39 C48 121.6(2)
C40 C39 S2 115.4(2)
C48 C39 S2 122.7(2)
C39 C40 C41 120.7(3)
C39 C40 H40 119.7
C41 C40 H40 119.7
C42 C41 C40 119.7(3)
C42 C41 H41 120.1
C40 C41 H41 120.1
C41 C42 C43 121.5(3)
C41 C42 H42 119.2
C43 C42 H42 119.2
C42 C43 C48 119.0(2)
C42 C43 C44 120.7(2)
C48 C43 C44 120.2(2)
C45 C44 N6 123.2(3)
C45 C44 C43 118.3(3)
N6 C44 C43 118.5(3)
C44 C45 C46 121.0(3)
C44 C45 H45 119.5
C46 C45 H45 119.5
C47 C46 C45 121.9(3)
C47 C46 H46 119.1
C45 C46 H46 119.1
C46 C47 C48 120.4(3)
C46 C47 H47 119.8
C48 C47 H47 119.8
C47 C48 C39 124.7(2)
C47 C48 C43 118.0(2)
C39 C48 C43 117.2(2)
C44 N6 C50 115.7(3)
C44 N6 C49 114.6(3)
C50 N6 C49 110.5(3)
N6 C49 H49A 109.5
N6 C49 H49B 109.5
H49A C49 H49B 109.5
N6 C49 H49C 109.5
H49A C49 H49C 109.5
H49B C49 H49C 109.5
N6 C50 H50A 109.5
N6 C50 H50B 109.5
H50A C50 H50B 109.5
N6 C50 H50C 109.5
H50A C50 H50C 109.5
H50B C50 H50C 109.5

loop_
_geom_bond_atom_site_label_1
_geom_bond_atom_site_label_2
_geom_bond_distance
O1 C1 1.362(3)
O1 H1O 0.890(18)
C1 C2 1.382(4)
C1 C6 1.403(3)
C2 C3 1.377(4)
C2 H2 0.93
C3 C4 1.378(5)
C3 H3 0.93
C4 C5 1.370(4)
C4 H4 0.93
C5 C6 1.397(3)
C5 H5 0.93
C6 C7 1.442(3)
C7 N1 1.287(3)
C7 H7 0.93
N1 C8 1.416(3)
C8 C9 1.390(3)
C8 C13 1.394(3)
C9 C10 1.379(4)
C9 H9 0.93
C10 C11 1.369(4)
C10 H10 0.93
C11 C12 1.394(4)
C11 H11 0.93
C12 C13 1.387(3)
C12 H12 0.93
C13 N2 1.427(3)
N2 S1 1.637(2)
N2 H2N 0.851(17)
S1 O3 1.4274(19)
S1 O2 1.4317(19)
S1 C14 1.775(3)
C14 C15 1.382(3)
C14 C23 1.426(3)
C15 C16 1.409(4)
C15 H15 0.93
C16 C17 1.359(4)
C16 H16 0.93
C17 C18 1.421(3)
C17 H17 0.93
C18 C19 1.432(4)
C18 C23 1.436(4)
C23 C22 1.418(3)
C19 C20 1.382(4)
C19 N3 1.416(4)
C20 C21 1.397(4)
C20 H20 0.93
C21 C22 1.353(4)
C21 H21 0.93
C22 H22 0.93
N3 C24 1.451(4)
N3 C25 1.460(4)
C24 H24A 0.96
C24 H24B 0.96
C24 H24C 0.96
C25 H25A 0.96
C25 H25B 0.96
C25 H25C 0.96
O4 C26 1.364(3)
O4 H4O 0.873(18)
C26 C27 1.390(4)
C26 C31 1.394(4)
C27 C28 1.367(4)
C27 H27 0.93
C28 C29 1.379(5)
C28 H28 0.93
C29 C30 1.370(5)
C29 H29 0.93
C30 C31 1.399(4)
C30 H30 0.93
C31 C32 1.450(4)
C32 N4 1.278(3)
C32 H32 0.93
N4 C33 1.420(3)
C33 C38 1.391(3)
C33 C34 1.392(4)
C34 C35 1.381(5)
C34 H34 0.93
C35 C36 1.382(5)
C35 H35 0.93
C36 C37 1.373(4)
C36 H36 0.93
C37 C38 1.385(3)
C37 H37 0.93
C38 N5 1.438(3)
N5 S2 1.630(2)
N5 H5N 0.828(17)
S2 O6 1.428(2)
S2 O5 1.431(2)
S2 C39 1.781(3)
C39 C40 1.359(4)
C39 C48 1.428(3)
C40 C41 1.409(4)
C40 H40 0.93
C41 C42 1.354(4)
C41 H41 0.93
C42 C43 1.423(4)
C42 H42 0.93
C43 C48 1.428(3)
C43 C44 1.430(4)
C44 C45 1.374(4)
C44 N6 1.418(4)
C45 C46 1.400(4)
C45 H45 0.93
C46 C47 1.344(4)
C46 H46 0.93
C47 C48 1.422(4)
C47 H47 0.93
N6 C50 1.463(4)
N6 C49 1.468(4)
C49 H49A 0.96
C49 H49B 0.96
C49 H49C 0.96
C50 H50A 0.96
C50 H50B 0.96
C50 H50C 0.96

loop_
_geom_hbond_atom_site_label_D
_geom_hbond_atom_site_label_H
_geom_hbond_atom_site_label_A
_geom_hbond_distance_DH
_geom_hbond_distance_HA
_geom_hbond_distance_DA
_geom_hbond_angle_DHA
_geom_hbond_site_symmetry_A
O4 H4O N4 0.873(18) 1.84(2) 2.629(3) 150(3) .
O1 H1O N1 0.890(18) 1.86(2) 2.652(3) 148(3) .
N2 H2N O4 0.851(17) 2.129(19) 2.951(3) 162(3) 2_656
N5 H5N O1 0.828(17) 2.130(18) 2.931(3) 163(3) 2_656

loop_
_geom_torsion_atom_site_label_1
_geom_torsion_atom_site_label_2
_geom_torsion_atom_site_label_3
_geom_torsion_atom_site_label_4
_geom_torsion
O1 C1 C2 C3 -177.6(3)
C6 C1 C2 C3 1.0(4)
C1 C2 C3 C4 -0.7(5)
C2 C3 C4 C5 0.1(5)
C3 C4 C5 C6 0.2(5)
C4 C5 C6 C1 0.2(4)
C4 C5 C6 C7 176.8(3)
O1 C1 C6 C5 177.8(2)
C2 C1 C6 C5 -0.8(4)
O1 C1 C6 C7 1.3(4)
C2 C1 C6 C7 -177.3(2)
C5 C6 C7 N1 -176.4(2)
C1 C6 C7 N1 0.1(4)
C6 C7 N1 C8 173.1(2)
C7 N1 C8 C9 -44.5(3)
C7 N1 C8 C13 136.5(2)
C13 C8 C9 C10 -4.8(4)
N1 C8 C9 C10 176.2(3)
C8 C9 C10 C11 1.3(5)
C9 C10 C11 C12 2.9(5)
C10 C11 C12 C13 -3.4(4)
C11 C12 C13 C8 -0.2(4)
C11 C12 C13 N2 -178.9(2)
C9 C8 C13 C12 4.2(4)
N1 C8 C13 C12 -176.8(2)
C9 C8 C13 N2 -177.2(2)
N1 C8 C13 N2 1.8(4)
C12 C13 N2 S1 71.9(3)
C8 C13 N2 S1 -106.6(2)
C13 N2 S1 O3 -54.6(2)
C13 N2 S1 O2 177.07(18)
C13 N2 S1 C14 60.1(2)
O3 S1 C14 C15 16.5(2)
O2 S1 C14 C15 147.6(2)
N2 S1 C14 C15 -98.4(2)
O3 S1 C14 C23 -166.5(2)
O2 S1 C14 C23 -35.3(2)
N2 S1 C14 C23 78.6(2)
C23 C14 C15 C16 1.4(4)
S1 C14 C15 C16 178.4(2)
C14 C15 C16 C17 1.3(4)
C15 C16 C17 C18 -1.3(4)
C16 C17 C18 C19 -178.8(3)
C16 C17 C18 C23 -1.5(4)
C15 C14 C23 C22 172.6(2)
S1 C14 C23 C22 -4.2(3)
C15 C14 C23 C18 -4.0(3)
S1 C14 C23 C18 179.16(17)
C17 C18 C23 C22 -172.9(2)
C19 C18 C23 C22 4.5(3)
C17 C18 C23 C14 4.0(3)
C19 C18 C23 C14 -178.7(2)
C17 C18 C19 C20 172.2(2)
C23 C18 C19 C20 -5.1(3)
C17 C18 C19 N3 -4.4(3)
C23 C18 C19 N3 178.3(2)
N3 C19 C20 C21 178.6(2)
C18 C19 C20 C21 2.2(4)
C19 C20 C21 C22 1.3(4)
C20 C21 C22 C23 -2.0(4)
C14 C23 C22 C21 -177.6(2)
C18 C23 C22 C21 -1.0(4)
C20 C19 N3 C24 -20.2(4)
C18 C19 N3 C24 156.2(3)
C20 C19 N3 C25 111.8(3)
C18 C19 N3 C25 -71.8(3)
O4 C26 C27 C28 -179.4(3)
C31 C26 C27 C28 0.4(4)
C26 C27 C28 C29 0.8(5)
C27 C28 C29 C30 -1.8(5)
C28 C29 C30 C31 1.6(5)
O4 C26 C31 C30 179.2(3)
C27 C26 C31 C30 -0.6(4)
O4 C26 C31 C32 -1.7(4)
C27 C26 C31 C32 178.5(3)
C29 C30 C31 C26 -0.4(5)
C29 C30 C31 C32 -179.6(3)
C26 C31 C32 N4 5.5(4)
C30 C31 C32 N4 -175.4(3)
C31 C32 N4 C33 -174.9(2)
C32 N4 C33 C38 -137.4(3)
C32 N4 C33 C34 44.8(4)
C38 C33 C34 C35 0.4(5)
N4 C33 C34 C35 178.3(3)
C33 C34 C35 C36 -0.4(5)
C34 C35 C36 C37 -0.3(5)
C35 C36 C37 C38 1.0(5)
C36 C37 C38 C33 -1.0(4)
C36 C37 C38 N5 -179.8(2)
C34 C33 C38 C37 0.3(4)
N4 C33 C38 C37 -177.6(2)
C34 C33 C38 N5 179.0(2)
N4 C33 C38 N5 1.1(4)
C37 C38 N5 S2 -78.4(3)
C33 C38 N5 S2 102.9(2)
C38 N5 S2 O6 173.84(18)
C38 N5 S2 O5 45.4(2)
C38 N5 S2 C39 -68.4(2)
O6 S2 C39 C40 -149.9(2)
O5 S2 C39 C40 -18.7(2)
N5 S2 C39 C40 95.3(2)
O6 S2 C39 C48 35.1(2)
O5 S2 C39 C48 166.2(2)
N5 S2 C39 C48 -79.7(2)
C48 C39 C40 C41 1.3(4)
S2 C39 C40 C41 -173.8(2)
C39 C40 C41 C42 -2.7(5)
C40 C41 C42 C43 -0.4(5)
C41 C42 C43 C48 4.8(4)
C41 C42 C43 C44 -178.4(3)
C42 C43 C44 C45 -170.4(3)
C48 C43 C44 C45 6.4(4)
C42 C43 C44 N6 9.0(4)
C48 C43 C44 N6 -174.2(2)
N6 C44 C45 C46 176.8(3)
C43 C44 C45 C46 -3.8(4)
C44 C45 C46 C47 -0.8(5)
C45 C46 C47 C48 2.9(5)
C46 C47 C48 C39 178.0(3)
C46 C47 C48 C43 -0.2(4)
C40 C39 C48 C47 -175.3(3)
S2 C39 C48 C47 -0.5(4)
C40 C39 C48 C43 3.0(4)
S2 C39 C48 C43 177.74(18)
C42 C43 C48 C47 172.4(2)
C44 C43 C48 C47 -4.4(4)
C42 C43 C48 C39 -5.9(3)
C44 C43 C48 C39 177.2(2)
C45 C44 N6 C50 17.4(4)
C43 C44 N6 C50 -162.0(3)
C45 C44 N6 C49 -113.1(3)
C43 C44 N6 C49 67.5(3)
